data_4069322
loop_
_publ_author_name
'Barroso, S\'onia'
'Cui, Jinlan'
'Carretas, Jos\'e Manuel'
'Cruz, Adelaide'
'Santos, Isabel C.'
'Duarte, M. Teresa'
'Telo, Jo\~ao P.'
'Marques, No\'emia'
'Martins, Ana M.'

_publ_section_title
;
 Diamine Bis(phenolate) M(III) (Y, Ti) Complexes: Synthesis, Structures,
 and Reactivity
;
_journal_issue 12
_journal_name_full Organometallics
_journal_page_first 3449
_journal_paper_doi 10.1021/om9001389
_journal_volume 28
_journal_year 2009
_chemical_formula_moiety 'C43 H66 N3 O2 Y, C7 H8'
_chemical_formula_sum 'C50 H74 N3 O2 Y'
_chemical_formula_weight 838.03
_chemical_name_systematic
;
 ?
;
_space_group_IT_number 14
_symmetry_cell_setting monoclinic
_symmetry_space_group_name_Hall '-P 2yn'
_symmetry_space_group_name_H-M 'P 1 21/n 1'
_atom_sites_solution_hydrogens geom
_atom_sites_solution_primary direct
_atom_sites_solution_secondary difmap
_audit_creation_method SHELXL-97
_cell_angle_alpha 90.00
_cell_angle_beta 100.487(2)
_cell_angle_gamma 90.00
_cell_formula_units_Z 4
_cell_length_a 11.6585(4)
_cell_length_b 17.8023(6)
_cell_length_c 23.0721(10)
_cell_measurement_reflns_used 5488
_cell_measurement_temperature 150(2)
_cell_measurement_theta_max 22.58
_cell_measurement_theta_min 2.89
_cell_volume 4708.6(3)
_computing_cell_refinement 'Bruker SMART, (Bruker, 2004)'
_computing_data_collection 'Bruker SMART, (Bruker, 2004)'
_computing_data_reduction 'Bruker SAINT, (Bruker, 2004)'
_computing_molecular_graphics ORTEP3(Farrugia,1997)
_computing_publication_material 'WinGX (Farrugia, 1999)'
_computing_structure_refinement 'SHELXL-97 (Sheldrick, 1997)'
_computing_structure_solution 'SIR97 (Altomare, 1999)'
_diffrn_ambient_temperature 150(2)
_diffrn_measured_fraction_theta_full 0.998
_diffrn_measured_fraction_theta_max 0.998
_diffrn_measurement_device_type 'Bruker-AXS APEX- CCD area-detector'
_diffrn_measurement_method '\f and \w'
_diffrn_radiation_monochromator graphite
_diffrn_radiation_source 'fine-focus sealed tube'
_diffrn_radiation_type MoK\a
_diffrn_radiation_wavelength 0.71073
_diffrn_reflns_av_R_equivalents 0.0830
_diffrn_reflns_av_sigmaI/netI 0.0732
_diffrn_reflns_limit_h_max 14
_diffrn_reflns_limit_h_min -13
_diffrn_reflns_limit_k_max 21
_diffrn_reflns_limit_k_min -21
_diffrn_reflns_limit_l_max 27
_diffrn_reflns_limit_l_min -27
_diffrn_reflns_number 43907
_diffrn_reflns_theta_full 25.35
_diffrn_reflns_theta_max 25.35
_diffrn_reflns_theta_min 2.91
_exptl_absorpt_coefficient_mu 1.278
_exptl_absorpt_correction_T_max 0.7323
_exptl_absorpt_correction_T_min 0.6289
_exptl_absorpt_correction_type multi-scan
_exptl_absorpt_process_details '(SADABS; Sheldrick, 2004)'
_exptl_crystal_colour colourless
_exptl_crystal_density_diffrn 1.182
_exptl_crystal_density_method 'not measured'
_exptl_crystal_description prism
_exptl_crystal_F_000 1800
_exptl_crystal_size_max 0.40
_exptl_crystal_size_mid 0.30
_exptl_crystal_size_min 0.26
_refine_diff_density_max 0.611
_refine_diff_density_min -0.376
_refine_diff_density_rms 0.066
_refine_ls_extinction_method none
_refine_ls_goodness_of_fit_ref 1.027
_refine_ls_hydrogen_treatment constr
_refine_ls_matrix_type full
_refine_ls_number_parameters 531
_refine_ls_number_reflns 8609
_refine_ls_number_restraints 8
_refine_ls_restrained_S_all 1.028
_refine_ls_R_factor_all 0.0845
_refine_ls_R_factor_gt 0.0451
_refine_ls_shift/su_max 0.001
_refine_ls_shift/su_mean 0.000
_refine_ls_structure_factor_coef Fsqd
_refine_ls_weighting_details 'calc w=1/[\s^2^(Fo^2^)+(0.0529P)^2^+0.0000P] where P=(Fo^2^+2Fc^2^)/3'
_refine_ls_weighting_scheme calc
_refine_ls_wR_factor_gt 0.0973
_refine_ls_wR_factor_ref 0.1060
_reflns_number_gt 5944
_reflns_number_total 8609
_reflns_threshold_expression >2sigma(I)
_cod_data_source_file om9001389_si_001.cif
_cod_data_source_block compound7
_cod_original_sg_symbol_H-M 'P 21/n'
_cod_database_code 4069322

loop_
_symmetry_equiv_pos_as_xyz
'x, y, z'
'-x+1/2, y+1/2, -z+1/2'
'-x, -y, -z'
'x-1/2, -y-1/2, z-1/2'

loop_
_atom_site_label
_atom_site_type_symbol
_atom_site_fract_x
_atom_site_fract_y
_atom_site_fract_z
_atom_site_U_iso_or_equiv
_atom_site_adp_type
_atom_site_occupancy
_atom_site_symmetry_multiplicity
_atom_site_calc_flag
_atom_site_refinement_flags
_atom_site_disorder_assembly
_atom_site_disorder_group
Y1 Y 0.87770(2) 0.197703(15) 0.816321(13) 0.01733(9) Uani 1 1 d . . .
N1 N 0.86457(18) 0.29091(12) 0.89980(10) 0.0182(5) Uani 1 1 d . . .
N2 N 0.7678(2) 0.31469(13) 0.77511(11) 0.0240(6) Uani 1 1 d . . .
N3 N 0.9939(2) 0.07885(13) 0.82214(11) 0.0216(6) Uani 1 1 d . . .
O1 O 0.75206(16) 0.14505(10) 0.86025(9) 0.0228(5) Uani 1 1 d . . .
O2 O 1.04440(16) 0.25316(10) 0.82374(9) 0.0214(5) Uani 1 1 d . . .
C1 C 0.7960(3) 0.35928(16) 0.87955(14) 0.0245(7) Uani 1 1 d . . .
H1A H 0.8265 0.4021 0.9052 0.029 Uiso 1 1 calc R . .
H1B H 0.7137 0.3512 0.8832 0.029 Uiso 1 1 calc R . .
C2 C 0.8018(3) 0.37846(16) 0.81585(14) 0.0258(7) Uani 1 1 d . . .
H2A H 0.7495 0.4215 0.8031 0.031 Uiso 1 1 calc R . .
H2B H 0.8823 0.3941 0.8134 0.031 Uiso 1 1 calc R . .
C3 C 0.6412(2) 0.29947(18) 0.76794(15) 0.0337(8) Uani 1 1 d . . .
H3A H 0.6209 0.2569 0.7411 0.051 Uiso 1 1 calc R . .
H3B H 0.5975 0.3440 0.7515 0.051 Uiso 1 1 calc R . .
H3C H 0.6214 0.2875 0.8064 0.051 Uiso 1 1 calc R . .
C4 C 0.7962(3) 0.33455(18) 0.71748(14) 0.0332(8) Uani 1 1 d . . .
H4A H 0.7746 0.2930 0.6898 0.050 Uiso 1 1 calc R . .
H4B H 0.8801 0.3442 0.7219 0.050 Uiso 1 1 calc R . .
H4C H 0.7529 0.3798 0.7023 0.050 Uiso 1 1 calc R . .
C11 C 0.6680(2) 0.16693(15) 0.88877(13) 0.0196(7) Uani 1 1 d . . .
C12 C 0.5550(2) 0.13429(15) 0.87890(13) 0.0192(7) Uani 1 1 d . . .
C13 C 0.4744(2) 0.16154(16) 0.91173(13) 0.0210(7) Uani 1 1 d . . .
H13 H 0.3991 0.1393 0.9054 0.025 Uiso 1 1 calc R . .
C14 C 0.4968(2) 0.21934(16) 0.95331(13) 0.0210(7) Uani 1 1 d . . .
C15 C 0.6091(2) 0.24870(16) 0.96208(13) 0.0220(7) Uani 1 1 d . . .
H15 H 0.6290 0.2874 0.9905 0.026 Uiso 1 1 calc R . .
C16 C 0.6926(2) 0.22429(16) 0.93146(13) 0.0205(7) Uani 1 1 d . . .
C17 C 0.8166(2) 0.25281(16) 0.94744(13) 0.0211(7) Uani 1 1 d . . .
H17A H 0.8207 0.2883 0.9808 0.025 Uiso 1 1 calc R . .
H17B H 0.8678 0.2097 0.9616 0.025 Uiso 1 1 calc R . .
C21 C 1.0901(2) 0.32092(15) 0.84083(13) 0.0187(7) Uani 1 1 d . . .
C22 C 1.1689(2) 0.35907(16) 0.81091(13) 0.0186(6) Uani 1 1 d . . .
C23 C 1.2007(2) 0.43210(15) 0.82973(13) 0.0199(7) Uani 1 1 d . . .
H23 H 1.2506 0.4590 0.8089 0.024 Uiso 1 1 calc R . .
C24 C 1.1646(2) 0.46815(15) 0.87673(13) 0.0212(7) Uani 1 1 d . A .
C25 C 1.0942(2) 0.42677(16) 0.90741(13) 0.0232(7) Uani 1 1 d . . .
H25 H 1.0704 0.4485 0.9409 0.028 Uiso 1 1 calc R . .
C26 C 1.0576(2) 0.35431(16) 0.89033(13) 0.0197(7) Uani 1 1 d . . .
C27 C 0.9880(2) 0.31055(16) 0.92706(13) 0.0219(7) Uani 1 1 d . . .
H27A H 0.9860 0.3396 0.9635 0.026 Uiso 1 1 calc R . .
H27B H 1.0302 0.2632 0.9390 0.026 Uiso 1 1 calc R . .
C31 C 1.0313(3) 0.07716(17) 0.76383(14) 0.0259(7) Uani 1 1 d . . .
H31A H 1.0730 0.0295 0.7600 0.031 Uiso 1 1 calc R . .
H31B H 1.0865 0.1190 0.7618 0.031 Uiso 1 1 calc R . .
C32 C 0.9297(3) 0.08393(17) 0.71302(13) 0.0247(7) Uani 1 1 d . . .
C33 C 0.9274(3) 0.03903(18) 0.66397(15) 0.0350(9) Uani 1 1 d . . .
H33 H 0.9882 0.0037 0.6633 0.042 Uiso 1 1 calc R . .
C34 C 0.8376(3) 0.0448(2) 0.61576(16) 0.0444(10) Uani 1 1 d . . .
H34 H 0.8374 0.0148 0.5817 0.053 Uiso 1 1 calc R . .
C35 C 0.7489(3) 0.0949(2) 0.61831(15) 0.0397(9) Uani 1 1 d . . .
H35 H 0.6860 0.0992 0.5859 0.048 Uiso 1 1 calc R . .
C36 C 0.7506(3) 0.13917(19) 0.66796(14) 0.0334(8) Uani 1 1 d . . .
H36 H 0.6874 0.1727 0.6684 0.040 Uiso 1 1 calc R . .
C37 C 0.8408(3) 0.13730(17) 0.71774(13) 0.0250(7) Uani 1 1 d . . .
C38 C 0.9232(3) 0.01151(16) 0.82851(15) 0.0292(8) Uani 1 1 d . . .
H38A H 0.8552 0.0102 0.7965 0.044 Uiso 1 1 calc R . .
H38B H 0.8969 0.0133 0.8665 0.044 Uiso 1 1 calc R . .
H38C H 0.9705 -0.0337 0.8268 0.044 Uiso 1 1 calc R . .
C39 C 1.0966(2) 0.07991(17) 0.86920(15) 0.0308(8) Uani 1 1 d . . .
H39A H 1.0718 0.0814 0.9075 0.046 Uiso 1 1 calc R . .
H39B H 1.1438 0.1244 0.8649 0.046 Uiso 1 1 calc R . .
H39C H 1.1432 0.0346 0.8667 0.046 Uiso 1 1 calc R . .
C40 C 0.5256(2) 0.06728(17) 0.83619(15) 0.0276(8) Uani 1 1 d . . .
C41 C 0.5998(3) -0.00014(17) 0.86129(18) 0.0433(10) Uani 1 1 d . . .
H41A H 0.5823 -0.0131 0.9000 0.065 Uiso 1 1 calc R . .
H41B H 0.6826 0.0126 0.8653 0.065 Uiso 1 1 calc R . .
H41C H 0.5820 -0.0431 0.8346 0.065 Uiso 1 1 calc R . .
C42 C 0.5469(3) 0.0871(2) 0.77399(15) 0.0411(9) Uani 1 1 d . . .
H42A H 0.5030 0.1325 0.7599 0.062 Uiso 1 1 calc R . .
H42B H 0.5209 0.0454 0.7471 0.062 Uiso 1 1 calc R . .
H42C H 0.6303 0.0959 0.7754 0.062 Uiso 1 1 calc R . .
C43 C 0.3968(2) 0.04420(18) 0.82888(15) 0.0339(8) Uani 1 1 d . . .
H43A H 0.3472 0.0869 0.8137 0.051 Uiso 1 1 calc R . .
H43B H 0.3794 0.0289 0.8672 0.051 Uiso 1 1 calc R . .
H43C H 0.3815 0.0021 0.8012 0.051 Uiso 1 1 calc R . .
C50 C 0.4069(2) 0.24867(18) 0.98886(14) 0.0280(8) Uani 1 1 d . . .
C51 C 0.2897(3) 0.2094(2) 0.97312(17) 0.0466(10) Uani 1 1 d . . .
H51A H 0.2582 0.2168 0.9311 0.070 Uiso 1 1 calc R . .
H51B H 0.2355 0.2305 0.9967 0.070 Uiso 1 1 calc R . .
H51C H 0.2997 0.1556 0.9814 0.070 Uiso 1 1 calc R . .
C52 C 0.4534(3) 0.2412(2) 1.05417(15) 0.0489(10) Uani 1 1 d . . .
H52A H 0.5302 0.2652 1.0637 0.073 Uiso 1 1 calc R . .
H52B H 0.4605 0.1879 1.0648 0.073 Uiso 1 1 calc R . .
H52C H 0.3997 0.2657 1.0763 0.073 Uiso 1 1 calc R . .
C53 C 0.3848(3) 0.33264(19) 0.97422(17) 0.0436(10) Uani 1 1 d . . .
H53A H 0.3579 0.3386 0.9317 0.065 Uiso 1 1 calc R . .
H53B H 0.4573 0.3609 0.9864 0.065 Uiso 1 1 calc R . .
H53C H 0.3251 0.3518 0.9953 0.065 Uiso 1 1 calc R . .
C60 C 1.2213(2) 0.32086(15) 0.76224(13) 0.0197(7) Uani 1 1 d . . .
C61 C 1.1267(2) 0.30172(18) 0.70868(13) 0.0283(7) Uani 1 1 d . . .
H61A H 1.1622 0.2753 0.6791 0.042 Uiso 1 1 calc R . .
H61B H 1.0900 0.3482 0.6916 0.042 Uiso 1 1 calc R . .
H61C H 1.0676 0.2695 0.7212 0.042 Uiso 1 1 calc R . .
C62 C 1.3134(3) 0.36961(17) 0.74085(14) 0.0276(7) Uani 1 1 d . . .
H62A H 1.3498 0.3411 0.7127 0.041 Uiso 1 1 calc R . .
H62B H 1.3730 0.3843 0.7746 0.041 Uiso 1 1 calc R . .
H62C H 1.2762 0.4147 0.7216 0.041 Uiso 1 1 calc R . .
C63 C 1.2844(3) 0.24842(16) 0.78722(14) 0.0276(7) Uani 1 1 d . . .
H63A H 1.3175 0.2233 0.7562 0.041 Uiso 1 1 calc R . .
H63B H 1.2287 0.2148 0.8012 0.041 Uiso 1 1 calc R . .
H63C H 1.3472 0.2612 0.8201 0.041 Uiso 1 1 calc R . .
C70 C 1.2042(3) 0.54737(16) 0.89768(14) 0.0294(8) Uani 1 1 d D . .
C71 C 1.0991(4) 0.5924(2) 0.9105(2) 0.0732(15) Uani 1 1 d . A .
H71A H 1.0360 0.5904 0.8761 0.110 Uiso 1 1 calc R . .
H71B H 1.1223 0.6448 0.9188 0.110 Uiso 1 1 calc R . .
H71C H 1.0722 0.5708 0.9447 0.110 Uiso 1 1 calc R . .
C72 C 1.3363(17) 0.5330(13) 0.9352(14) 0.040(6) Uani 0.20(3) 1 d PDU A 1
H72A H 1.3643 0.5787 0.9570 0.060 Uiso 0.20(3) 1 calc PR A 1
H72B H 1.3888 0.5201 0.9080 0.060 Uiso 0.20(3) 1 calc PR A 1
H72C H 1.3346 0.4916 0.9631 0.060 Uiso 0.20(3) 1 calc PR A 1
C72A C 1.2884(13) 0.5422(3) 0.9546(4) 0.062(4) Uani 0.80(3) 1 d PD A 2
H72D H 1.3593 0.5164 0.9482 0.093 Uiso 0.80(3) 1 calc PR A 2
H72E H 1.2528 0.5141 0.9833 0.093 Uiso 0.80(3) 1 calc PR A 2
H72F H 1.3085 0.5929 0.9698 0.093 Uiso 0.80(3) 1 calc PR A 2
C73 C 1.2515(3) 0.59222(18) 0.85109(17) 0.0438(10) Uani 1 1 d . A .
H73A H 1.1913 0.5962 0.8155 0.066 Uiso 1 1 calc R . .
H73B H 1.3201 0.5667 0.8415 0.066 Uiso 1 1 calc R . .
H73C H 1.2735 0.6426 0.8662 0.066 Uiso 1 1 calc R . .
C80 C 0.7138(3) 0.0650(2) 0.0290(2) 0.0746(15) Uani 1 1 d . . .
H80A H 0.7258 0.0133 0.0169 0.112 Uiso 1 1 calc R . .
H80B H 0.6667 0.0923 -0.0039 0.112 Uiso 1 1 calc R . .
H80C H 0.6732 0.0646 0.0626 0.112 Uiso 1 1 calc R . .
C81 C 0.8301(3) 0.1034(2) 0.04647(17) 0.0448(10) Uani 1 1 d . . .
C82 C 0.8442(4) 0.1617(3) 0.08563(18) 0.0608(13) Uani 1 1 d . . .
H82 H 0.7795 0.1782 0.1021 0.073 Uiso 1 1 calc R . .
C83 C 0.9504(5) 0.1972(2) 0.10180(18) 0.0650(13) Uani 1 1 d . . .
H83 H 0.9583 0.2370 0.1297 0.078 Uiso 1 1 calc R . .
C84 C 1.0452(4) 0.1755(2) 0.07783(18) 0.0542(11) Uani 1 1 d . . .
H84 H 1.1182 0.2002 0.0885 0.065 Uiso 1 1 calc R . .
C85 C 1.0316(3) 0.1179(2) 0.03853(17) 0.0464(10) Uani 1 1 d . . .
H85 H 1.0958 0.1022 0.0214 0.056 Uiso 1 1 calc R . .
C86 C 0.9252(3) 0.0818(2) 0.02316(17) 0.0455(10) Uani 1 1 d . . .
H86 H 0.9178 0.0413 -0.0041 0.055 Uiso 1 1 calc R . .

loop_
_atom_site_aniso_label
_atom_site_aniso_U_11
_atom_site_aniso_U_22
_atom_site_aniso_U_33
_atom_site_aniso_U_23
_atom_site_aniso_U_13
_atom_site_aniso_U_12
Y1 0.01683(14) 0.01543(15) 0.02001(16) -0.00065(13) 0.00409(11) -0.00100(13)
N1 0.0156(12) 0.0162(14) 0.0231(14) 0.0011(10) 0.0045(10) -0.0029(10)
N2 0.0216(13) 0.0220(15) 0.0278(15) 0.0039(12) 0.0033(11) 0.0000(11)
N3 0.0233(13) 0.0177(14) 0.0242(15) 0.0006(11) 0.0050(11) -0.0017(11)
O1 0.0218(11) 0.0201(11) 0.0289(13) -0.0047(9) 0.0108(9) -0.0023(9)
O2 0.0199(10) 0.0177(11) 0.0278(12) -0.0052(9) 0.0075(9) -0.0040(9)
C1 0.0248(16) 0.0152(16) 0.034(2) -0.0011(14) 0.0065(14) 0.0023(13)
C2 0.0243(17) 0.0180(17) 0.034(2) 0.0047(14) 0.0031(14) 0.0044(14)
C3 0.0244(16) 0.037(2) 0.038(2) 0.0088(17) 0.0012(15) 0.0041(16)
C4 0.039(2) 0.0303(19) 0.032(2) 0.0103(15) 0.0108(16) 0.0074(16)
C11 0.0205(15) 0.0167(15) 0.0224(17) 0.0043(13) 0.0062(13) 0.0005(13)
C12 0.0200(15) 0.0154(16) 0.0224(17) 0.0022(12) 0.0050(13) 0.0001(12)
C13 0.0155(14) 0.0224(17) 0.0247(18) 0.0038(14) 0.0025(13) -0.0025(13)
C14 0.0201(15) 0.0216(17) 0.0219(17) 0.0012(13) 0.0053(13) 0.0052(13)
C15 0.0267(16) 0.0174(16) 0.0220(17) -0.0043(13) 0.0047(14) -0.0019(13)
C16 0.0192(15) 0.0206(16) 0.0228(17) 0.0035(13) 0.0063(13) -0.0013(13)
C17 0.0219(15) 0.0232(17) 0.0193(17) 0.0011(13) 0.0066(13) -0.0014(13)
C21 0.0159(14) 0.0143(16) 0.0254(18) -0.0010(12) 0.0023(13) 0.0007(12)
C22 0.0139(14) 0.0205(16) 0.0217(17) 0.0001(13) 0.0039(12) 0.0008(12)
C23 0.0192(15) 0.0194(16) 0.0217(17) 0.0020(13) 0.0055(13) -0.0049(13)
C24 0.0227(16) 0.0146(16) 0.0254(18) -0.0011(13) 0.0024(14) -0.0037(13)
C25 0.0212(15) 0.0274(18) 0.0210(18) -0.0063(13) 0.0040(13) -0.0009(14)
C26 0.0128(14) 0.0225(17) 0.0226(17) -0.0024(13) 0.0000(13) -0.0041(12)
C27 0.0204(15) 0.0217(17) 0.0230(17) -0.0030(13) 0.0025(13) -0.0007(13)
C31 0.0263(16) 0.0199(17) 0.033(2) -0.0042(14) 0.0104(15) 0.0010(14)
C32 0.0261(17) 0.0274(18) 0.0225(18) -0.0030(14) 0.0097(14) -0.0114(14)
C33 0.041(2) 0.035(2) 0.035(2) -0.0106(16) 0.0227(18) -0.0129(16)
C34 0.059(3) 0.052(2) 0.025(2) -0.0140(18) 0.0152(19) -0.026(2)
C35 0.039(2) 0.057(2) 0.021(2) -0.0003(17) 0.0010(16) -0.0215(19)
C36 0.0326(18) 0.043(2) 0.0242(19) -0.0010(16) 0.0035(15) -0.0090(16)
C37 0.0244(16) 0.0283(18) 0.0220(18) 0.0008(14) 0.0032(14) -0.0069(14)
C38 0.0311(17) 0.0189(17) 0.038(2) 0.0024(14) 0.0071(15) -0.0031(14)
C39 0.0242(17) 0.0310(19) 0.036(2) 0.0024(15) 0.0034(15) 0.0011(15)
C40 0.0213(16) 0.0245(18) 0.039(2) -0.0107(15) 0.0116(15) -0.0061(14)
C41 0.0350(19) 0.0212(19) 0.075(3) -0.0151(18) 0.0143(19) -0.0030(16)
C42 0.041(2) 0.051(2) 0.034(2) -0.0209(18) 0.0144(17) -0.0220(18)
C43 0.0296(19) 0.032(2) 0.041(2) -0.0142(16) 0.0085(16) -0.0095(15)
C50 0.0200(16) 0.036(2) 0.030(2) -0.0090(15) 0.0096(14) 0.0006(14)
C51 0.0287(18) 0.061(3) 0.054(3) -0.018(2) 0.0186(18) -0.0012(18)
C52 0.036(2) 0.085(3) 0.028(2) -0.006(2) 0.0112(17) 0.008(2)
C53 0.034(2) 0.045(2) 0.054(3) -0.0132(19) 0.0134(18) 0.0086(17)
C60 0.0168(15) 0.0186(16) 0.0251(18) -0.0011(12) 0.0074(13) 0.0018(12)
C61 0.0287(17) 0.0343(19) 0.0238(17) -0.0108(15) 0.0099(14) -0.0036(15)
C62 0.0280(17) 0.0279(18) 0.0295(19) -0.0024(14) 0.0125(15) -0.0035(14)
C63 0.0284(17) 0.0261(18) 0.031(2) -0.0011(14) 0.0115(15) 0.0035(14)
C70 0.0377(19) 0.0174(17) 0.033(2) -0.0046(14) 0.0077(16) -0.0076(15)
C71 0.094(3) 0.030(2) 0.113(4) -0.026(2) 0.065(3) -0.012(2)
C72 0.040(6) 0.040(6) 0.040(6) -0.0001(10) 0.0072(15) -0.0005(10)
C72A 0.094(8) 0.032(3) 0.046(4) -0.004(3) -0.023(5) -0.020(4)
C73 0.055(2) 0.0203(19) 0.057(3) -0.0047(17) 0.011(2) -0.0115(17)
C80 0.046(2) 0.087(3) 0.086(4) 0.057(3) -0.001(2) -0.007(2)
C81 0.048(2) 0.050(2) 0.037(2) 0.026(2) 0.0082(19) 0.009(2)
C82 0.064(3) 0.090(4) 0.032(2) 0.021(2) 0.018(2) 0.037(3)
C83 0.101(4) 0.060(3) 0.031(2) -0.004(2) 0.002(3) 0.020(3)
C84 0.061(3) 0.060(3) 0.036(2) 0.011(2) -0.005(2) -0.003(2)
C85 0.045(2) 0.052(3) 0.043(3) 0.015(2) 0.0111(19) 0.009(2)
C86 0.055(2) 0.037(2) 0.045(2) 0.0092(18) 0.008(2) 0.010(2)

loop_
_atom_type_symbol
_atom_type_description
_atom_type_scat_dispersion_real
_atom_type_scat_dispersion_imag
_atom_type_scat_source
C C 0.0033 0.0016 'International Tables Vol C Tables 4.2.6.8 and 6.1.1.4'
H H 0.0000 0.0000 'International Tables Vol C Tables 4.2.6.8 and 6.1.1.4'
N N 0.0061 0.0033 'International Tables Vol C Tables 4.2.6.8 and 6.1.1.4'
O O 0.0106 0.0060 'International Tables Vol C Tables 4.2.6.8 and 6.1.1.4'
Y Y -2.7962 3.5667 'International Tables Vol C Tables 4.2.6.8 and 6.1.1.4'

loop_
_geom_angle_atom_site_label_1
_geom_angle_atom_site_label_2
_geom_angle_atom_site_label_3
_geom_angle
O1 Y1 O2 147.73(8)
O1 Y1 C37 102.97(9)
O2 Y1 C37 105.93(8)
O1 Y1 N3 90.84(7)
O2 Y1 N3 84.94(7)
C37 Y1 N3 71.62(9)
O1 Y1 N2 101.21(8)
O2 Y1 N2 92.30(7)
C37 Y1 N2 91.19(9)
N3 Y1 N2 160.97(8)
O1 Y1 N1 77.80(7)
O2 Y1 N1 79.67(7)
C37 Y1 N1 160.63(9)
N3 Y1 N1 127.71(8)
N2 Y1 N1 69.86(8)
C1 N1 C17 110.7(2)
C1 N1 C27 111.1(2)
C17 N1 C27 104.9(2)
C1 N1 Y1 113.33(17)
C17 N1 Y1 109.99(16)
C27 N1 Y1 106.32(16)
C4 N2 C3 109.1(2)
C4 N2 C2 108.1(2)
C3 N2 C2 110.9(2)
C4 N2 Y1 110.78(18)
C3 N2 Y1 108.47(17)
C2 N2 Y1 109.44(17)
C39 N3 C38 109.4(2)
C39 N3 C31 109.6(2)
C38 N3 C31 109.5(2)
C39 N3 Y1 113.01(18)
C38 N3 Y1 112.64(17)
C31 N3 Y1 102.33(16)
C11 O1 Y1 137.07(17)
C21 O2 Y1 137.27(16)
N1 C1 C2 111.8(2)
N2 C2 C1 112.8(2)
O1 C11 C16 118.8(2)
O1 C11 C12 123.0(3)
C16 C11 C12 118.2(3)
C13 C12 C11 117.8(3)
C13 C12 C40 121.4(2)
C11 C12 C40 120.6(3)
C12 C13 C14 124.6(3)
C15 C14 C13 115.5(3)
C15 C14 C50 120.7(3)
C13 C14 C50 123.8(3)
C16 C15 C14 122.9(3)
C15 C16 C11 121.1(3)
C15 C16 C17 120.2(3)
C11 C16 C17 118.4(3)
N1 C17 C16 116.4(2)
O2 C21 C26 117.9(2)
O2 C21 C22 122.9(3)
C26 C21 C22 119.3(3)
C23 C22 C21 116.9(3)
C23 C22 C60 121.5(2)
C21 C22 C60 121.6(2)
C24 C23 C22 124.8(3)
C25 C24 C23 116.3(3)
C25 C24 C70 119.9(3)
C23 C24 C70 123.6(3)
C24 C25 C26 121.7(3)
C25 C26 C21 120.6(3)
C25 C26 C27 119.5(3)
C21 C26 C27 119.8(3)
C26 C27 N1 117.5(2)
N3 C31 C32 112.4(2)
C33 C32 C37 122.9(3)
C33 C32 C31 119.0(3)
C37 C32 C31 118.2(3)
C32 C33 C34 120.9(3)
C35 C34 C33 118.6(3)
C34 C35 C36 120.4(3)
C35 C36 C37 123.8(3)
C36 C37 C32 113.5(3)
C36 C37 Y1 135.7(2)
C32 C37 Y1 110.6(2)
C41 C40 C43 107.8(3)
C41 C40 C42 110.8(3)
C43 C40 C42 106.2(3)
C41 C40 C12 108.6(3)
C43 C40 C12 112.0(2)
C42 C40 C12 111.3(2)
C52 C50 C51 110.0(3)
C52 C50 C14 110.3(3)
C51 C50 C14 112.8(3)
C52 C50 C53 108.6(3)
C51 C50 C53 106.6(3)
C14 C50 C53 108.4(3)
C62 C60 C22 112.4(2)
C62 C60 C61 108.0(2)
C22 C60 C61 111.4(2)
C62 C60 C63 106.2(2)
C22 C60 C63 108.9(2)
C61 C60 C63 109.8(2)
C72A C70 C73 112.9(6)
C72A C70 C24 109.4(3)
C73 C70 C24 112.8(3)
C72A C70 C71 106.4(7)
C73 C70 C71 105.4(3)
C24 C70 C71 109.6(3)
C72A C70 C72 28.8(8)
C73 C70 C72 91.6(12)
C24 C70 C72 102.9(9)
C71 C70 C72 133.1(13)
C82 C81 C86 117.6(4)
C82 C81 C80 121.0(4)
C86 C81 C80 121.4(4)
C81 C82 C83 121.4(4)
C84 C83 C82 120.6(4)
C85 C84 C83 118.3(4)
C84 C85 C86 120.7(4)
C81 C86 C85 121.3(4)

loop_
_geom_bond_atom_site_label_1
_geom_bond_atom_site_label_2
_geom_bond_distance
Y1 O1 2.1430(19)
Y1 O2 2.1586(18)
Y1 C37 2.482(3)
Y1 N3 2.503(2)
Y1 N2 2.538(2)
Y1 N1 2.568(2)
N1 C1 1.484(3)
N1 C17 1.485(3)
N1 C27 1.503(3)
N2 C4 1.471(4)
N2 C3 1.480(4)
N2 C2 1.481(4)
N3 C39 1.463(4)
N3 C38 1.477(4)
N3 C31 1.488(4)
O1 C11 1.334(3)
O2 C21 1.348(3)
C1 C2 1.522(4)
C11 C16 1.411(4)
C11 C12 1.421(4)
C12 C13 1.397(4)
C12 C40 1.545(4)
C13 C14 1.399(4)
C14 C15 1.390(4)
C14 C50 1.535(4)
C15 C16 1.372(4)
C16 C17 1.514(4)
C21 C26 1.400(4)
C21 C22 1.419(4)
C22 C23 1.399(4)
C22 C60 1.532(4)
C23 C24 1.390(4)
C24 C25 1.389(4)
C24 C70 1.535(4)
C25 C26 1.393(4)
C26 C27 1.494(4)
C31 C32 1.512(4)
C32 C33 1.382(4)
C32 C37 1.425(4)
C33 C34 1.386(5)
C34 C35 1.375(5)
C35 C36 1.388(5)
C36 C37 1.409(4)
C40 C41 1.530(4)
C40 C43 1.536(4)
C40 C42 1.541(4)
C50 C52 1.512(5)
C50 C51 1.519(4)
C50 C53 1.544(5)
C60 C62 1.530(4)
C60 C61 1.537(4)
C60 C63 1.543(4)
C70 C72A 1.493(6)
C70 C73 1.521(4)
C70 C71 1.537(5)
C70 C72 1.644(15)
C80 C81 1.506(5)
C81 C82 1.367(6)
C81 C86 1.371(5)
C82 C83 1.379(6)
C83 C84 1.378(6)
C84 C85 1.360(5)
C85 C86 1.385(5)
